data_4347529
loop_
_publ_author_name
'Saha, Debraj'
'Hazra, Dipak K.'
'Maity, Tanmoy'
'Koner, Subratanath'

_publ_section_title
;
 Heterometallic Metal-Organic Frameworks That Catalyze Two Different
 Reactions Sequentially.
;
_journal_issue 12
_journal_name_full 'Inorganic chemistry'
_journal_page_first 5729
_journal_page_last 5731
_journal_paper_doi 10.1021/acs.inorgchem.6b00292
_journal_volume 55
_journal_year 2016
_chemical_formula_sum 'C14 H6 Ca Cu N2 O8'
_chemical_formula_weight 433.84
_space_group_IT_number 14
_space_group_name_Hall '-P 2ybc'
_space_group_name_H-M_alt 'P 1 21/c 1'
_symmetry_cell_setting monoclinic
_symmetry_space_group_name_H-M 'P 1 21/c 1'
_atom_sites_solution_hydrogens geom
_atom_sites_solution_primary direct
_atom_sites_solution_secondary difmap
_audit_creation_method SHELXL-97
_cell_angle_alpha 90.00
_cell_angle_beta 103.361(3)
_cell_angle_gamma 90.00
_cell_formula_units_Z 2
_cell_length_a 4.9149(6)
_cell_length_b 15.297(2)
_cell_length_c 9.5706(12)
_cell_measurement_reflns_used 4329
_cell_measurement_temperature 100(2)
_cell_measurement_theta_max 25.00
_cell_measurement_theta_min 2.56
_cell_volume 700.07(15)
_computing_cell_refinement 'SMART APEX II'
_computing_data_collection 'SMART APEX II (Bruker,2010)'
_computing_data_reduction 'SMART APEX II'
_computing_molecular_graphics 'Ortep-3v2 for windows (Farrugia, 1997)'
_computing_structure_refinement 'SHELXL-97 (Sheldrick, 1997)'
_computing_structure_solution 'SHELXS-97 (Sheldrick, 1997)'
_diffrn_ambient_temperature 100(2)
_diffrn_measured_fraction_theta_full 1.000
_diffrn_measured_fraction_theta_max 1.000
_diffrn_measurement_device_type 'CCD area detector'
_diffrn_measurement_method 'phi and omega scans'
_diffrn_radiation_monochromator graphite
_diffrn_radiation_source 'fine-focus sealed tube'
_diffrn_radiation_type MoK\a
_diffrn_radiation_wavelength 0.71073
_diffrn_reflns_av_R_equivalents 0.0159
_diffrn_reflns_av_sigmaI/netI 0.0096
_diffrn_reflns_limit_h_max 5
_diffrn_reflns_limit_h_min -5
_diffrn_reflns_limit_k_max 18
_diffrn_reflns_limit_k_min -17
_diffrn_reflns_limit_l_max 11
_diffrn_reflns_limit_l_min -10
_diffrn_reflns_number 7962
_diffrn_reflns_theta_full 25.00
_diffrn_reflns_theta_max 25.00
_diffrn_reflns_theta_min 2.56
_exptl_absorpt_coefficient_mu 1.981
_exptl_absorpt_correction_T_max 0.552
_exptl_absorpt_correction_T_min 0.515
_exptl_absorpt_correction_type multi-scan
_exptl_absorpt_process_details SADABAS
_exptl_crystal_colour blue
_exptl_crystal_density_diffrn 2.058
_exptl_crystal_density_method 'not measured'
_exptl_crystal_description block
_exptl_crystal_F_000 434
_exptl_crystal_size_max 0.34
_exptl_crystal_size_mid 0.32
_exptl_crystal_size_min 0.30
_refine_diff_density_max 0.349
_refine_diff_density_min -0.706
_refine_diff_density_rms 0.112
_refine_ls_extinction_method none
_refine_ls_goodness_of_fit_ref 1.136
_refine_ls_hydrogen_treatment mixed
_refine_ls_matrix_type full
_refine_ls_number_parameters 133
_refine_ls_number_reflns 1232
_refine_ls_number_restraints 0
_refine_ls_restrained_S_all 1.136
_refine_ls_R_factor_all 0.0243
_refine_ls_R_factor_gt 0.0238
_refine_ls_shift/su_max 0.000
_refine_ls_shift/su_mean 0.000
_refine_ls_structure_factor_coef Fsqd
_refine_ls_weighting_details 'calc w=1/[\s^2^(Fo^2^)+(0.0530P)^2^+0.3734P] where P=(Fo^2^+2Fc^2^)/3'
_refine_ls_weighting_scheme calc
_refine_ls_wR_factor_gt 0.0819
_refine_ls_wR_factor_ref 0.0825
_reflns_number_gt 1202
_reflns_number_total 1232
_reflns_threshold_expression >2sigma(I)
_cod_data_source_file ic6b00292_si_002.cif
_cod_data_source_block tryf
_cod_original_sg_symbol_H-M P21/c
_cod_database_code 4347529

loop_
_symmetry_equiv_pos_as_xyz
'x, y, z'
'-x, y+1/2, -z+1/2'
'-x, -y, -z'
'x, -y-1/2, z-1/2'

loop_
_atom_site_label
_atom_site_type_symbol
_atom_site_fract_x
_atom_site_fract_y
_atom_site_fract_z
_atom_site_U_iso_or_equiv
_atom_site_adp_type
_atom_site_occupancy
_atom_site_symmetry_multiplicity
_atom_site_calc_flag
_atom_site_refinement_flags
Cu1 Cu 0.5000 0.5000 0.0000 0.02091(18) Uani 1 2 d S
O1 O 0.2446(3) 0.46036(9) 0.11219(14) 0.0242(3) Uani 1 1 d .
C5 C 0.4535(4) 0.77084(12) 0.09473(19) 0.0190(4) Uani 1 1 d .
C2 C 0.2564(4) 0.61216(12) 0.15972(19) 0.0183(4) Uani 1 1 d .
N1 N 0.4306(3) 0.61591(10) 0.06991(16) 0.0185(3) Uani 1 1 d .
C6 C 0.5308(4) 0.69322(13) 0.0397(2) 0.0198(4) Uani 1 1 d .
O3 O 0.7662(3) 0.86007(9) 0.00100(16) 0.0288(4) Uani 1 1 d .
C3 C 0.1769(4) 0.68645(13) 0.2221(2) 0.0211(4) Uani 1 1 d .
C4 C 0.2740(4) 0.76647(13) 0.1873(2) 0.0216(4) Uani 1 1 d .
C7 C 0.5513(4) 0.85826(12) 0.0497(2) 0.0205(4) Uani 1 1 d .
C1 C 0.1518(4) 0.52122(14) 0.1792(2) 0.0189(4) Uani 1 1 d .
O2 O -0.0220(3) 0.51062(9) 0.25264(17) 0.0258(4) Uani 1 1 d .
O4 O 0.4047(3) 0.92232(10) 0.06535(17) 0.0338(4) Uani 1 1 d .
Ca1 Ca 0.0000 1.0000 0.0000 0.0179(2) Uani 1 2 d S
H4 H 0.224(5) 0.8154(18) 0.221(3) 0.029(6) Uiso 1 1 d .
H3 H 0.063(5) 0.6804(15) 0.282(2) 0.024(6) Uiso 1 1 d .
H6 H 0.643(5) 0.6935(15) -0.023(2) 0.023(5) Uiso 1 1 d .

loop_
_atom_site_aniso_label
_atom_site_aniso_U_11
_atom_site_aniso_U_22
_atom_site_aniso_U_33
_atom_site_aniso_U_23
_atom_site_aniso_U_13
_atom_site_aniso_U_12
Cu1 0.0258(3) 0.0124(3) 0.0295(3) -0.00036(11) 0.01647(19) -0.00155(11)
O1 0.0311(8) 0.0162(8) 0.0302(7) -0.0001(5) 0.0173(6) -0.0025(5)
C5 0.0182(8) 0.0155(9) 0.0218(9) 0.0015(7) 0.0016(7) -0.0001(7)
C2 0.0191(9) 0.0188(9) 0.0170(8) 0.0018(7) 0.0043(6) -0.0004(7)
N1 0.0202(8) 0.0157(7) 0.0211(7) 0.0009(6) 0.0079(6) -0.0002(6)
C6 0.0190(9) 0.0181(10) 0.0234(9) 0.0024(8) 0.0074(7) -0.0013(7)
O3 0.0260(7) 0.0190(8) 0.0445(9) 0.0030(6) 0.0143(6) -0.0029(6)
C3 0.0238(9) 0.0216(10) 0.0195(9) 0.0005(7) 0.0084(7) 0.0014(8)
C4 0.0251(9) 0.0170(10) 0.0223(9) -0.0024(7) 0.0047(7) 0.0029(8)
C7 0.0196(9) 0.0153(10) 0.0254(9) 0.0018(7) 0.0027(7) -0.0020(7)
C1 0.0210(10) 0.0184(9) 0.0177(9) 0.0026(8) 0.0050(7) -0.0003(8)
O2 0.0307(8) 0.0261(8) 0.0257(8) 0.0023(5) 0.0166(6) -0.0029(6)
O4 0.0315(8) 0.0159(7) 0.0574(10) 0.0066(7) 0.0174(7) 0.0050(6)
Ca1 0.0241(4) 0.0116(4) 0.0212(4) 0.00019(17) 0.0115(3) 0.00186(17)

loop_
_atom_type_symbol
_atom_type_description
_atom_type_scat_dispersion_real
_atom_type_scat_dispersion_imag
_atom_type_scat_source
C C 0.0033 0.0016 'International Tables Vol C Tables 4.2.6.8 and 6.1.1.4'
H H 0.0000 0.0000 'International Tables Vol C Tables 4.2.6.8 and 6.1.1.4'
N N 0.0061 0.0033 'International Tables Vol C Tables 4.2.6.8 and 6.1.1.4'
O O 0.0106 0.0060 'International Tables Vol C Tables 4.2.6.8 and 6.1.1.4'
Ca Ca 0.2262 0.3064 'International Tables Vol C Tables 4.2.6.8 and 6.1.1.4'
Cu Cu 0.3201 1.2651 'International Tables Vol C Tables 4.2.6.8 and 6.1.1.4'

loop_
_geom_angle_atom_site_label_1
_geom_angle_atom_site_label_2
_geom_angle_atom_site_label_3
_geom_angle
_geom_angle_site_symmetry_1
_geom_angle_site_symmetry_3
O1 Cu1 O1 180.0 3_665 .
O1 Cu1 N1 95.33(6) 3_665 .
O1 Cu1 N1 84.67(6) . .
O1 Cu1 N1 84.67(6) 3_665 3_665
O1 Cu1 N1 95.33(6) . 3_665
N1 Cu1 N1 180.00(8) . 3_665
C1 O1 Cu1 113.94(12) . .
C6 C5 C4 118.12(17) . .
C6 C5 C7 120.92(17) . .
C4 C5 C7 120.90(17) . .
N1 C2 C3 121.71(17) . .
N1 C2 C1 113.77(16) . .
C3 C2 C1 124.48(17) . .
C6 N1 C2 119.70(16) . .
C6 N1 Cu1 128.77(13) . .
C2 N1 Cu1 111.53(12) . .
N1 C6 C5 121.83(17) . .
C7 O3 Ca1 117.54(12) . 1_655
C2 C3 C4 118.46(17) . .
C3 C4 C5 120.12(18) . .
O4 C7 O3 126.15(18) . .
O4 C7 C5 115.40(16) . .
O3 C7 C5 118.45(17) . .
O4 C7 Ca1 85.57(11) . 1_655
O3 C7 Ca1 42.25(9) . 1_655
C5 C7 Ca1 155.86(12) . 1_655
O2 C1 O1 124.45(19) . .
O2 C1 C2 119.43(18) . .
O1 C1 C2 116.06(16) . .
C1 O2 Ca1 134.82(14) . 2_545
C7 O4 Ca1 150.49(14) . .
O4 Ca1 O4 180.0 3_575 .
O4 Ca1 O2 85.73(6) 3_575 4_575
O4 Ca1 O2 94.27(6) . 4_575
O4 Ca1 O2 94.27(6) 3_575 2
O4 Ca1 O2 85.73(6) . 2
O2 Ca1 O2 180.000(1) 4_575 2
O4 Ca1 O3 85.59(5) 3_575 3_675
O4 Ca1 O3 94.41(5) . 3_675
O2 Ca1 O3 88.20(5) 4_575 3_675
O2 Ca1 O3 91.80(5) 2 3_675
O4 Ca1 O3 94.41(5) 3_575 1_455
O4 Ca1 O3 85.59(5) . 1_455
O2 Ca1 O3 91.80(5) 4_575 1_455
O2 Ca1 O3 88.20(5) 2 1_455
O3 Ca1 O3 180.0 3_675 1_455
O4 Ca1 C7 101.16(5) 3_575 3_675
O4 Ca1 C7 78.84(5) . 3_675
O2 Ca1 C7 76.73(5) 4_575 3_675
O2 Ca1 C7 103.27(5) 2 3_675
O3 Ca1 C7 20.21(5) 3_675 3_675
O3 Ca1 C7 159.79(5) 1_455 3_675
O4 Ca1 C7 78.84(5) 3_575 1_455
O4 Ca1 C7 101.16(5) . 1_455
O2 Ca1 C7 103.27(5) 4_575 1_455
O2 Ca1 C7 76.73(5) 2 1_455
O3 Ca1 C7 159.79(5) 3_675 1_455
O3 Ca1 C7 20.21(5) 1_455 1_455
C7 Ca1 C7 180.0 3_675 1_455

loop_
_geom_bond_atom_site_label_1
_geom_bond_atom_site_label_2
_geom_bond_distance
_geom_bond_site_symmetry_2
Cu1 O1 1.9287(13) 3_665
Cu1 O1 1.9287(13) .
Cu1 N1 1.9527(16) .
Cu1 N1 1.9527(16) 3_665
O1 C1 1.273(3) .
C5 C6 1.387(3) .
C5 C4 1.389(3) .
C5 C7 1.517(3) .
C2 N1 1.347(2) .
C2 C3 1.381(3) .
C2 C1 1.510(3) .
N1 C6 1.338(3) .
O3 C7 1.249(2) .
O3 Ca1 2.4306(14) 1_655
C3 C4 1.382(3) .
C7 O4 1.246(2) .
C7 Ca1 3.2054(18) 1_655
C1 O2 1.235(3) .
O2 Ca1 2.3504(16) 2_545
O4 Ca1 2.2770(14) .
Ca1 O4 2.2770(14) 3_575
Ca1 O2 2.3504(16) 4_575
Ca1 O2 2.3504(16) 2
Ca1 O3 2.4306(14) 3_675
Ca1 O3 2.4306(14) 1_455
Ca1 C7 3.2054(19) 3_675
Ca1 C7 3.2054(19) 1_455
